data_7715506
loop_
_publ_author_name
'Tran, Phuong M.'
'Wang, Yuzhong'
'Lahm, Mitchell E.'
'Wei, Pingrong'
'Schaefer, 3rd, Henry F'
'Robinson, Gregory H.'

_publ_section_title
;
 Unusual nucleophilic reactivity of a dithiolene-based N-heterocyclic
 silane.
;
_journal_issue 14
_journal_name_full 'Dalton transactions (Cambridge, England : 2003)'
_journal_page_first 6178
_journal_page_last 6183
_journal_paper_doi 10.1039/d3dt03843b
_journal_volume 53
_journal_year 2024
_chemical_formula_sum 'C27 H34 B2 Br4 N2 S3'
_chemical_formula_weight 824.00
_space_group_crystal_system monoclinic
_space_group_IT_number 14
_space_group_name_Hall '-P 2ybc'
_space_group_name_H-M_alt 'P 1 21/c 1'
_atom_sites_solution_hydrogens geom
_audit_creation_method SHELXL-2018/3
_audit_update_record
;
2023-09-12 deposited with the CCDC.	2024-03-20 downloaded from the CCDC.
;
_cell_angle_alpha 90
_cell_angle_beta 94.033(3)
_cell_angle_gamma 90
_cell_formula_units_Z 4
_cell_length_a 18.3185(13)
_cell_length_b 9.6977(7)
_cell_length_c 18.5961(13)
_cell_measurement_reflns_used 9762
_cell_measurement_temperature 135(2)
_cell_measurement_theta_max 28.25
_cell_measurement_theta_min 2.37
_cell_volume 3295.4(4)
_computing_cell_refinement 'Bruker SAINT'
_computing_data_collection 'Bruker APEX3'
_computing_data_reduction 'Bruker SAINT'
_computing_molecular_graphics 'Bruker SHELXTL'
_computing_publication_material 'Bruker SHELXTL'
_computing_structure_refinement 'SHELXL-2018/3 (Sheldrick, 2018)'
_computing_structure_solution 'SHELXT 2014/5 (Sheldrick, 2014)'
_diffrn_ambient_temperature 135(2)
_diffrn_measured_fraction_theta_full 0.999
_diffrn_measured_fraction_theta_max 0.999
_diffrn_measurement_device_type 'Bruker D8 Quest PHOTON 100 CMOS'
_diffrn_measurement_method 'Omega/phi scans'
_diffrn_radiation_type MoK\a
_diffrn_radiation_wavelength 0.71073
_diffrn_reflns_av_R_equivalents 0.1375
_diffrn_reflns_av_unetI/netI 0.0528
_diffrn_reflns_Laue_measured_fraction_full 0.999
_diffrn_reflns_Laue_measured_fraction_max 0.999
_diffrn_reflns_limit_h_max 24
_diffrn_reflns_limit_h_min -24
_diffrn_reflns_limit_k_max 12
_diffrn_reflns_limit_k_min -12
_diffrn_reflns_limit_l_max 24
_diffrn_reflns_limit_l_min -24
_diffrn_reflns_number 109263
_diffrn_reflns_point_group_measured_fraction_full 0.999
_diffrn_reflns_point_group_measured_fraction_max 0.999
_diffrn_reflns_theta_full 25.242
_diffrn_reflns_theta_max 27.878
_diffrn_reflns_theta_min 2.652
_diffrn_source Imus
_exptl_absorpt_coefficient_mu 5.096
_exptl_absorpt_correction_T_max 0.7457
_exptl_absorpt_correction_T_min 0.4806
_exptl_absorpt_correction_type multi-scan
_exptl_absorpt_process_details 'BRUKER SADABS'
_exptl_crystal_colour colorless
_exptl_crystal_density_diffrn 1.661
_exptl_crystal_description plate
_exptl_crystal_F_000 1632
_exptl_crystal_size_max 0.290
_exptl_crystal_size_mid 0.230
_exptl_crystal_size_min 0.140
_refine_diff_density_max 0.596
_refine_diff_density_min -0.555
_refine_diff_density_rms 0.112
_refine_ls_extinction_method none
_refine_ls_goodness_of_fit_ref 1.000
_refine_ls_hydrogen_treatment constr
_refine_ls_matrix_type full
_refine_ls_number_parameters 343
_refine_ls_number_reflns 7863
_refine_ls_number_restraints 0
_refine_ls_restrained_S_all 1.000
_refine_ls_R_factor_all 0.0702
_refine_ls_R_factor_gt 0.0408
_refine_ls_shift/su_max 0.001
_refine_ls_shift/su_mean 0.000
_refine_ls_structure_factor_coef Fsqd
_refine_ls_weighting_details 'w=1/[\s^2^(Fo^2^)+(0.0369P)^2^+4.5247P] where P=(Fo^2^+2Fc^2^)/3'
_refine_ls_weighting_scheme calc
_refine_ls_wR_factor_gt 0.0783
_refine_ls_wR_factor_ref 0.0877
_reflns_Friedel_coverage 0.000
_reflns_number_gt 5784
_reflns_number_total 7863
_reflns_threshold_expression 'I > 2\s(I)'
_cod_data_source_file d3dt03843b2.cif
_cod_data_source_block j1_a_CCDC2
_cod_depositor_comments 'Adding full bibliography for 7715503--7715508.cif.'
_cod_original_sg_symbol_H-M 'P 21/c'
_cod_database_code 7715506
_shelx_shelxl_version_number 2018/3
_shelx_space_group_comment
;
The symmetry employed for this shelxl refinement is uniquely defined
by the following loop, which should always be used as a source of
symmetry information in preference to the above space-group names.
They are only intended as comments.
;
_shelx_estimated_absorpt_t_min 0.320
_shelx_estimated_absorpt_t_max 0.536

loop_
_space_group_symop_operation_xyz
'x, y, z'
'-x, y+1/2, -z+1/2'
'-x, -y, -z'
'x, -y-1/2, z-1/2'

loop_
_atom_site_label
_atom_site_type_symbol
_atom_site_fract_x
_atom_site_fract_y
_atom_site_fract_z
_atom_site_U_iso_or_equiv
_atom_site_adp_type
_atom_site_occupancy
_atom_site_site_symmetry_order
_atom_site_calc_flag
_atom_site_refinement_flags_posn
_atom_site_refinement_flags_adp
_atom_site_refinement_flags_occupancy
_atom_site_disorder_assembly
_atom_site_disorder_group
B1 B 0.2516(2) 0.9075(5) 0.2152(2) 0.0206(9) Uani 1 1 d . . . . .
B2 B 0.2333(2) 0.2757(4) 0.4470(2) 0.0178(8) Uani 1 1 d . . . . .
Br1 Br 0.24785(2) 1.06542(4) 0.15602(2) 0.02811(11) Uani 1 1 d . . . . .
Br2 Br 0.12802(2) 0.28352(4) 0.46690(2) 0.02539(10) Uani 1 1 d . . . . .
Br3 Br 0.24882(2) 0.18145(4) 0.35380(2) 0.02655(10) Uani 1 1 d . . . . .
Br4 Br 0.28925(2) 0.17765(4) 0.52985(2) 0.02409(10) Uani 1 1 d . . . . .
S1 S 0.28055(5) 0.45427(9) 0.45337(5) 0.01779(19) Uani 1 1 d . . . . .
S2 S 0.17038(5) 0.82388(10) 0.24433(5) 0.0221(2) Uani 1 1 d . . . . .
S3 S 0.33795(5) 0.82994(10) 0.24583(5) 0.0226(2) Uani 1 1 d . . . . .
N1 N 0.20259(15) 0.6040(3) 0.34265(15) 0.0141(6) Uani 1 1 d . . . . .
N2 N 0.32225(14) 0.6109(3) 0.34491(15) 0.0131(6) Uani 1 1 d . . . . .
C1 C 0.26515(18) 0.5500(3) 0.37570(18) 0.0130(7) Uani 1 1 d . . . . .
C2 C 0.22184(19) 0.7003(4) 0.29326(19) 0.0176(8) Uani 1 1 d . . . . .
C3 C 0.29541(19) 0.7050(4) 0.29476(19) 0.0172(8) Uani 1 1 d . . . . .
C4 C 0.39943(17) 0.5945(4) 0.36779(18) 0.0139(7) Uani 1 1 d . . . . .
C5 C 0.43031(19) 0.6884(4) 0.41735(19) 0.0178(7) Uani 1 1 d . . . . .
C6 C 0.5043(2) 0.6702(4) 0.4380(2) 0.0242(8) Uani 1 1 d . . . . .
H6 H 0.527790 0.731585 0.472110 0.029 Uiso 1 1 calc R U . . .
C7 C 0.5438(2) 0.5657(4) 0.4102(2) 0.0258(9) Uani 1 1 d . . . . .
H7 H 0.594118 0.555067 0.425370 0.031 Uiso 1 1 calc R U . . .
C8 C 0.51111(19) 0.4754(4) 0.3602(2) 0.0216(8) Uani 1 1 d . . . . .
H8 H 0.539568 0.403815 0.341389 0.026 Uiso 1 1 calc R U . . .
C9 C 0.43798(19) 0.4869(4) 0.33699(19) 0.0168(7) Uani 1 1 d . . . . .
C10 C 0.4030(2) 0.3917(4) 0.2798(2) 0.0223(8) Uani 1 1 d . . . . .
H10 H 0.349592 0.385970 0.287528 0.027 Uiso 1 1 calc R U . . .
C11 C 0.4342(2) 0.2449(4) 0.2853(3) 0.0356(11) Uani 1 1 d . . . . .
H11A H 0.410102 0.187261 0.247450 0.053 Uiso 1 1 calc R U . . .
H11B H 0.486969 0.247628 0.279417 0.053 Uiso 1 1 calc R U . . .
H11C H 0.425633 0.206087 0.332649 0.053 Uiso 1 1 calc R U . . .
C12 C 0.4103(3) 0.4509(5) 0.2046(2) 0.0449(13) Uani 1 1 d . . . . .
H12A H 0.387421 0.388048 0.168444 0.067 Uiso 1 1 calc R U . . .
H12B H 0.386035 0.540917 0.200734 0.067 Uiso 1 1 calc R U . . .
H12C H 0.462269 0.461835 0.196344 0.067 Uiso 1 1 calc R U . . .
C13 C 0.3882(2) 0.8063(4) 0.4483(2) 0.0223(8) Uani 1 1 d . . . . .
H13 H 0.336882 0.802312 0.426219 0.027 Uiso 1 1 calc R U . . .
C14 C 0.4211(2) 0.9449(4) 0.4274(2) 0.0312(10) Uani 1 1 d . . . . .
H14A H 0.393465 1.020298 0.447701 0.047 Uiso 1 1 calc R U . . .
H14B H 0.472314 0.949676 0.446347 0.047 Uiso 1 1 calc R U . . .
H14C H 0.418491 0.953206 0.374755 0.047 Uiso 1 1 calc R U . . .
C15 C 0.3848(2) 0.7950(4) 0.5300(2) 0.0332(10) Uani 1 1 d . . . . .
H15A H 0.357174 0.873160 0.547482 0.050 Uiso 1 1 calc R U . . .
H15B H 0.360566 0.708664 0.541709 0.050 Uiso 1 1 calc R U . . .
H15C H 0.434597 0.796026 0.553040 0.050 Uiso 1 1 calc R U . . .
C16 C 0.12743(18) 0.5824(4) 0.36130(19) 0.0151(7) Uani 1 1 d . . . . .
C17 C 0.10408(19) 0.6587(4) 0.41898(19) 0.0172(7) Uani 1 1 d . . . . .
C18 C 0.0321(2) 0.6405(4) 0.4350(2) 0.0248(9) Uani 1 1 d . . . . .
H18 H 0.013951 0.689933 0.474148 0.030 Uiso 1 1 calc R U . . .
C19 C -0.0140(2) 0.5521(4) 0.3953(2) 0.0271(9) Uani 1 1 d . . . . .
H19 H -0.063007 0.540500 0.407743 0.033 Uiso 1 1 calc R U . . .
C20 C 0.0107(2) 0.4806(4) 0.3379(2) 0.0259(9) Uani 1 1 d . . . . .
H20 H -0.021959 0.420693 0.311010 0.031 Uiso 1 1 calc R U . . .
C21 C 0.0827(2) 0.4940(4) 0.3183(2) 0.0204(8) Uani 1 1 d . . . . .
C22 C 0.1084(2) 0.4144(4) 0.2549(2) 0.0306(10) Uani 1 1 d . . . . .
H22 H 0.163046 0.409885 0.260152 0.037 Uiso 1 1 calc R U . . .
C23 C 0.0789(2) 0.2665(5) 0.2522(3) 0.0417(12) Uani 1 1 d . . . . .
H23A H 0.093128 0.219754 0.297775 0.062 Uiso 1 1 calc R U . . .
H23B H 0.025438 0.268400 0.244730 0.062 Uiso 1 1 calc R U . . .
H23C H 0.099351 0.216702 0.212381 0.062 Uiso 1 1 calc R U . . .
C24 C 0.0862(3) 0.4865(6) 0.1839(3) 0.0529(14) Uani 1 1 d . . . . .
H24A H 0.103471 0.432721 0.143873 0.079 Uiso 1 1 calc R U . . .
H24B H 0.032719 0.494267 0.178243 0.079 Uiso 1 1 calc R U . . .
H24C H 0.107949 0.578747 0.184026 0.079 Uiso 1 1 calc R U . . .
C25 C 0.1514(2) 0.7617(4) 0.4617(2) 0.0220(8) Uani 1 1 d . . . . .
H25 H 0.201605 0.757458 0.443856 0.026 Uiso 1 1 calc R U . . .
C26 C 0.1580(3) 0.7298(5) 0.5418(2) 0.0350(10) Uani 1 1 d . . . . .
H26A H 0.189097 0.799303 0.567041 0.052 Uiso 1 1 calc R U . . .
H26B H 0.109314 0.731272 0.560496 0.052 Uiso 1 1 calc R U . . .
H26C H 0.179899 0.638380 0.549622 0.052 Uiso 1 1 calc R U . . .
C27 C 0.1223(3) 0.9082(4) 0.4488(3) 0.0431(12) Uani 1 1 d . . . . .
H27A H 0.153563 0.973621 0.476849 0.065 Uiso 1 1 calc R U . . .
H27B H 0.122472 0.930618 0.397432 0.065 Uiso 1 1 calc R U . . .
H27C H 0.072198 0.914203 0.463893 0.065 Uiso 1 1 calc R U . . .

loop_
_atom_site_aniso_label
_atom_site_aniso_U_11
_atom_site_aniso_U_22
_atom_site_aniso_U_33
_atom_site_aniso_U_23
_atom_site_aniso_U_13
_atom_site_aniso_U_12
B1 0.020(2) 0.025(2) 0.017(2) 0.0061(18) -0.0001(17) -0.0007(18)
B2 0.017(2) 0.0135(19) 0.022(2) 0.0010(17) 0.0005(17) -0.0006(17)
Br1 0.0320(2) 0.0287(2) 0.0234(2) 0.00965(17) 0.00021(17) -0.00077(18)
Br2 0.01709(18) 0.0199(2) 0.0402(2) 0.00434(17) 0.00920(16) -0.00029(15)
Br3 0.0267(2) 0.0290(2) 0.0242(2) -0.00781(17) 0.00366(16) -0.00144(17)
Br4 0.0299(2) 0.01772(19) 0.0241(2) 0.00294(15) -0.00145(16) 0.00549(16)
S1 0.0177(4) 0.0169(4) 0.0183(5) 0.0037(4) -0.0026(4) -0.0027(4)
S2 0.0139(4) 0.0289(5) 0.0228(5) 0.0091(4) -0.0022(4) 0.0020(4)
S3 0.0142(4) 0.0293(5) 0.0246(5) 0.0087(4) 0.0031(4) -0.0023(4)
N1 0.0093(14) 0.0173(15) 0.0153(15) -0.0008(12) -0.0019(11) -0.0013(12)
N2 0.0052(13) 0.0162(15) 0.0179(15) 0.0029(12) -0.0005(11) 0.0008(11)
C1 0.0112(16) 0.0134(17) 0.0144(17) -0.0015(13) 0.0002(13) 0.0020(13)
C2 0.0138(17) 0.021(2) 0.0175(18) 0.0046(15) 0.0010(14) 0.0031(15)
C3 0.0142(17) 0.0185(19) 0.0192(18) 0.0052(15) 0.0031(14) -0.0005(14)
C4 0.0057(15) 0.0168(18) 0.0193(18) 0.0057(14) 0.0013(13) -0.0012(13)
C5 0.0134(17) 0.0190(19) 0.0207(18) 0.0003(15) -0.0004(14) -0.0005(15)
C6 0.0144(18) 0.027(2) 0.030(2) -0.0030(18) -0.0061(16) -0.0018(16)
C7 0.0125(18) 0.032(2) 0.032(2) 0.0017(18) -0.0047(16) 0.0026(16)
C8 0.0154(18) 0.022(2) 0.028(2) 0.0007(16) 0.0061(16) 0.0039(15)
C9 0.0133(17) 0.0179(18) 0.0195(18) 0.0018(15) 0.0025(14) 0.0005(14)
C10 0.0149(18) 0.023(2) 0.029(2) -0.0057(17) 0.0024(16) 0.0002(15)
C11 0.031(2) 0.024(2) 0.052(3) -0.011(2) 0.005(2) 0.0015(18)
C12 0.065(3) 0.048(3) 0.022(2) -0.009(2) 0.002(2) -0.010(3)
C13 0.0183(18) 0.021(2) 0.027(2) -0.0049(16) -0.0033(16) 0.0029(16)
C14 0.033(2) 0.026(2) 0.034(2) -0.0030(19) 0.0024(19) 0.0012(19)
C15 0.040(3) 0.031(2) 0.029(2) -0.0044(18) 0.002(2) 0.0067(19)
C16 0.0086(16) 0.0179(18) 0.0187(18) 0.0050(14) 0.0003(14) -0.0009(14)
C17 0.0142(17) 0.0172(18) 0.0203(18) 0.0038(15) 0.0023(14) -0.0006(14)
C18 0.0180(19) 0.029(2) 0.028(2) 0.0034(17) 0.0049(16) 0.0057(16)
C19 0.0122(18) 0.030(2) 0.039(2) 0.0098(19) 0.0035(17) 0.0003(16)
C20 0.0165(19) 0.025(2) 0.035(2) 0.0064(18) -0.0051(17) -0.0056(16)
C21 0.0171(18) 0.0148(18) 0.029(2) 0.0039(16) -0.0025(16) -0.0012(15)
C22 0.020(2) 0.039(3) 0.031(2) -0.013(2) -0.0015(17) -0.0066(18)
C23 0.031(2) 0.036(3) 0.056(3) -0.019(2) -0.007(2) -0.004(2)
C24 0.068(4) 0.059(4) 0.031(3) -0.014(2) 0.002(3) -0.013(3)
C25 0.0188(19) 0.0194(19) 0.028(2) -0.0048(16) 0.0058(16) -0.0011(15)
C26 0.042(3) 0.035(2) 0.027(2) -0.0041(19) -0.003(2) -0.001(2)
C27 0.058(3) 0.020(2) 0.051(3) 0.001(2) 0.002(3) -0.004(2)

loop_
_atom_type_symbol
_atom_type_description
_atom_type_scat_dispersion_real
_atom_type_scat_dispersion_imag
_atom_type_scat_source
C C 0.0033 0.0016 'International Tables Vol C Tables 4.2.6.8 and 6.1.1.4'
H H 0.0000 0.0000 'International Tables Vol C Tables 4.2.6.8 and 6.1.1.4'
B B 0.0013 0.0007 'International Tables Vol C Tables 4.2.6.8 and 6.1.1.4'
Br Br -0.2901 2.4595 'International Tables Vol C Tables 4.2.6.8 and 6.1.1.4'
N N 0.0061 0.0033 'International Tables Vol C Tables 4.2.6.8 and 6.1.1.4'
S S 0.1246 0.1234 'International Tables Vol C Tables 4.2.6.8 and 6.1.1.4'

loop_
_geom_angle_atom_site_label_1
_geom_angle_atom_site_label_2
_geom_angle_atom_site_label_3
_geom_angle
_geom_angle_site_symmetry_1
_geom_angle_site_symmetry_3
_geom_angle_publ_flag
S3 B1 S2 116.0(2) . . ?
S3 B1 Br1 121.1(2) . . ?
S2 B1 Br1 122.8(2) . . ?
S1 B2 Br2 112.9(2) . . ?
S1 B2 Br3 111.9(2) . . ?
Br2 B2 Br3 112.2(2) . . ?
S1 B2 Br4 99.97(19) . . ?
Br2 B2 Br4 108.7(2) . . ?
Br3 B2 Br4 110.47(19) . . ?
C1 S1 B2 112.58(17) . . ?
C2 S2 B1 92.22(18) . . ?
C3 S3 B1 92.30(18) . . ?
C1 N1 C2 108.4(3) . . ?
C1 N1 C16 127.9(3) . . ?
C2 N1 C16 123.2(3) . . ?
C3 N2 C1 109.0(3) . . ?
C3 N2 C4 124.5(3) . . ?
C1 N2 C4 126.0(3) . . ?
N1 C1 N2 106.8(3) . . ?
N1 C1 S1 131.8(3) . . ?
N2 C1 S1 120.1(2) . . ?
C3 C2 N1 108.2(3) . . ?
C3 C2 S2 119.4(3) . . ?
N1 C2 S2 131.5(3) . . ?
C2 C3 N2 107.6(3) . . ?
C2 C3 S3 120.0(3) . . ?
N2 C3 S3 132.0(3) . . ?
C5 C4 C9 124.4(3) . . ?
C5 C4 N2 117.7(3) . . ?
C9 C4 N2 117.9(3) . . ?
C4 C5 C6 116.3(3) . . ?
C4 C5 C13 123.6(3) . . ?
C6 C5 C13 120.1(3) . . ?
C7 C6 C5 121.3(4) . . ?
C6 C7 C8 120.5(3) . . ?
C7 C8 C9 121.6(4) . . ?
C4 C9 C8 115.8(3) . . ?
C4 C9 C10 122.6(3) . . ?
C8 C9 C10 121.5(3) . . ?
C9 C10 C12 110.7(3) . . ?
C9 C10 C11 112.3(3) . . ?
C12 C10 C11 110.7(4) . . ?
C5 C13 C15 112.4(3) . . ?
C5 C13 C14 110.2(3) . . ?
C15 C13 C14 111.0(3) . . ?
C17 C16 C21 124.5(3) . . ?
C17 C16 N1 116.9(3) . . ?
C21 C16 N1 118.5(3) . . ?
C16 C17 C18 116.6(3) . . ?
C16 C17 C25 124.0(3) . . ?
C18 C17 C25 119.4(3) . . ?
C19 C18 C17 121.3(4) . . ?
C20 C19 C18 120.5(4) . . ?
C19 C20 C21 121.5(4) . . ?
C16 C21 C20 115.7(4) . . ?
C16 C21 C22 123.9(3) . . ?
C20 C21 C22 120.5(3) . . ?
C24 C22 C21 111.3(4) . . ?
C24 C22 C23 109.2(4) . . ?
C21 C22 C23 112.0(4) . . ?
C17 C25 C27 110.5(3) . . ?
C17 C25 C26 112.6(3) . . ?
C27 C25 C26 110.2(3) . . ?

loop_
_geom_bond_atom_site_label_1
_geom_bond_atom_site_label_2
_geom_bond_distance
_geom_bond_site_symmetry_2
_geom_bond_publ_flag
B1 S3 1.808(4) . ?
B1 S2 1.810(4) . ?
B1 Br1 1.884(4) . ?
B2 S1 1.935(4) . ?
B2 Br2 1.991(4) . ?
B2 Br3 1.997(4) . ?
B2 Br4 2.027(4) . ?
S1 C1 1.723(3) . ?
S2 C2 1.741(3) . ?
S3 C3 1.733(4) . ?
N1 C1 1.366(4) . ?
N1 C2 1.373(4) . ?
N1 C16 1.458(4) . ?
N2 C3 1.371(4) . ?
N2 C1 1.362(4) . ?
N2 C4 1.456(4) . ?
C2 C3 1.347(5) . ?
C4 C5 1.387(5) . ?
C4 C9 1.405(5) . ?
C5 C6 1.394(5) . ?
C5 C13 1.515(5) . ?
C6 C7 1.368(5) . ?
C7 C8 1.382(5) . ?
C8 C9 1.383(5) . ?
C9 C10 1.516(5) . ?
C10 C12 1.526(6) . ?
C10 C11 1.535(5) . ?
C13 C15 1.527(6) . ?
C13 C14 1.535(5) . ?
C16 C17 1.395(5) . ?
C16 C21 1.398(5) . ?
C17 C18 1.384(5) . ?
C17 C25 1.512(5) . ?
C18 C19 1.380(6) . ?
C19 C20 1.375(6) . ?
C20 C21 1.400(5) . ?
C21 C22 1.512(6) . ?
C22 C24 1.523(6) . ?
C22 C23 1.532(6) . ?
C25 C27 1.530(6) . ?
C25 C26 1.518(6) . ?

loop_
_geom_torsion_atom_site_label_1
_geom_torsion_atom_site_label_2
_geom_torsion_atom_site_label_3
_geom_torsion_atom_site_label_4
_geom_torsion
_geom_torsion_site_symmetry_1
_geom_torsion_site_symmetry_2
_geom_torsion_site_symmetry_3
_geom_torsion_site_symmetry_4
_geom_torsion_publ_flag
S3 B1 S2 C2 1.0(3) . . . . ?
Br1 B1 S2 C2 -179.3(3) . . . . ?
S2 B1 S3 C3 -1.8(3) . . . . ?
Br1 B1 S3 C3 178.5(3) . . . . ?
C2 N1 C1 N2 -1.6(4) . . . . ?
C16 N1 C1 N2 -173.3(3) . . . . ?
C2 N1 C1 S1 164.6(3) . . . . ?
C16 N1 C1 S1 -7.1(5) . . . . ?
C3 N2 C1 N1 1.8(4) . . . . ?
C4 N2 C1 N1 173.9(3) . . . . ?
C3 N2 C1 S1 -166.3(3) . . . . ?
C4 N2 C1 S1 5.7(5) . . . . ?
B2 S1 C1 N1 64.4(4) . . . . ?
B2 S1 C1 N2 -130.9(3) . . . . ?
C1 N1 C2 C3 0.8(4) . . . . ?
C16 N1 C2 C3 173.0(3) . . . . ?
C1 N1 C2 S2 -168.4(3) . . . . ?
C16 N1 C2 S2 3.7(5) . . . . ?
B1 S2 C2 C3 0.6(3) . . . . ?
B1 S2 C2 N1 168.8(4) . . . . ?
N1 C2 C3 N2 0.3(4) . . . . ?
S2 C2 C3 N2 171.1(2) . . . . ?
N1 C2 C3 S3 -172.9(3) . . . . ?
S2 C2 C3 S3 -2.1(5) . . . . ?
C1 N2 C3 C2 -1.3(4) . . . . ?
C4 N2 C3 C2 -173.5(3) . . . . ?
C1 N2 C3 S3 170.7(3) . . . . ?
C4 N2 C3 S3 -1.5(6) . . . . ?
B1 S3 C3 C2 2.3(3) . . . . ?
B1 S3 C3 N2 -168.9(4) . . . . ?
C3 N2 C4 C5 79.1(4) . . . . ?
C1 N2 C4 C5 -91.8(4) . . . . ?
C3 N2 C4 C9 -99.4(4) . . . . ?
C1 N2 C4 C9 89.7(4) . . . . ?
C9 C4 C5 C6 -1.4(5) . . . . ?
N2 C4 C5 C6 -179.8(3) . . . . ?
C9 C4 C5 C13 178.2(3) . . . . ?
N2 C4 C5 C13 -0.2(5) . . . . ?
C4 C5 C6 C7 0.4(6) . . . . ?
C13 C5 C6 C7 -179.2(4) . . . . ?
C5 C6 C7 C8 0.4(6) . . . . ?
C6 C7 C8 C9 -0.3(6) . . . . ?
C5 C4 C9 C8 1.5(5) . . . . ?
N2 C4 C9 C8 179.9(3) . . . . ?
C5 C4 C9 C10 -176.4(3) . . . . ?
N2 C4 C9 C10 2.0(5) . . . . ?
C7 C8 C9 C4 -0.6(5) . . . . ?
C7 C8 C9 C10 177.3(4) . . . . ?
C4 C9 C10 C12 88.8(4) . . . . ?
C8 C9 C10 C12 -89.0(4) . . . . ?
C4 C9 C10 C11 -146.9(4) . . . . ?
C8 C9 C10 C11 35.4(5) . . . . ?
C4 C5 C13 C15 117.8(4) . . . . ?
C6 C5 C13 C15 -62.6(5) . . . . ?
C4 C5 C13 C14 -117.8(4) . . . . ?
C6 C5 C13 C14 61.8(5) . . . . ?
C1 N1 C16 C17 79.6(4) . . . . ?
C2 N1 C16 C17 -91.0(4) . . . . ?
C1 N1 C16 C21 -104.1(4) . . . . ?
C2 N1 C16 C21 85.4(4) . . . . ?
C21 C16 C17 C18 2.1(5) . . . . ?
N1 C16 C17 C18 178.2(3) . . . . ?
C21 C16 C17 C25 -175.3(3) . . . . ?
N1 C16 C17 C25 0.8(5) . . . . ?
C16 C17 C18 C19 -0.5(5) . . . . ?
C25 C17 C18 C19 177.1(4) . . . . ?
C17 C18 C19 C20 -0.8(6) . . . . ?
C18 C19 C20 C21 0.5(6) . . . . ?
C17 C16 C21 C20 -2.3(5) . . . . ?
N1 C16 C21 C20 -178.4(3) . . . . ?
C17 C16 C21 C22 178.6(4) . . . . ?
N1 C16 C21 C22 2.5(5) . . . . ?
C19 C20 C21 C16 1.0(5) . . . . ?
C19 C20 C21 C22 -179.9(4) . . . . ?
C16 C21 C22 C24 -99.1(4) . . . . ?
C20 C21 C22 C24 81.8(5) . . . . ?
C16 C21 C22 C23 138.3(4) . . . . ?
C20 C21 C22 C23 -40.8(5) . . . . ?
C16 C17 C25 C27 112.6(4) . . . . ?
C18 C17 C25 C27 -64.8(5) . . . . ?
C16 C17 C25 C26 -123.7(4) . . . . ?
C18 C17 C25 C26 59.0(5) . . . . ?
